data_7128587
loop_
_publ_author_name
'Chen, Li'
'Huang, Rong'
'Yun, Xing-Han'
'Hao, Tian-Hui'
'Yan, Sheng-Jiao'

_publ_section_title
;
 Multi-component cascade reaction of 3-formylchromones: highly selective
 synthesis of 4,5-dihydro-[4,5'-bipyrimidin]-6(1H)-one derivatives.
;
_journal_issue 62
_journal_name_full 'Chemical communications (Cambridge, England)'
_journal_page_first 7657
_journal_page_last 7660
_journal_paper_doi 10.1039/d1cc02437j
_journal_volume 57
_journal_year 2021
_chemical_formula_moiety 'C27 H30 F N5 O2, 0.5(O)'
_chemical_formula_sum 'C27 H30 F N5 O2.5'
_chemical_formula_weight 483.56
_space_group_crystal_system triclinic
_space_group_IT_number 2
_space_group_name_Hall '-P 1'
_space_group_name_H-M_alt 'P -1'
_atom_sites_solution_hydrogens geom
_atom_sites_solution_primary dual
_audit_creation_date 2020-08-29
_audit_creation_method
;
Olex2 1.3
(compiled 2020.06.28 svn.raecde09e for OlexSys, GUI svn.r6132)
;
_audit_update_record
;
2021-04-07 deposited with the CCDC.	2021-07-01 downloaded from the CCDC.
;
_cell_angle_alpha 92.075(2)
_cell_angle_beta 114.267(2)
_cell_angle_gamma 104.496(2)
_cell_formula_units_Z 2
_cell_length_a 11.2453(13)
_cell_length_b 11.7271(13)
_cell_length_c 12.9429(16)
_cell_measurement_reflns_used 2002
_cell_measurement_temperature 296.15
_cell_measurement_theta_max 23.76
_cell_measurement_theta_min 2.33
_cell_volume 1487.7(3)
_computing_cell_refinement 'SAINT v8.34A (Bruker, 2013)'
_computing_data_reduction 'SAINT v8.34A (Bruker, 2013)'
_computing_molecular_graphics 'Olex2 1.3 (Dolomanov et al., 2009)'
_computing_publication_material 'Olex2 1.3 (Dolomanov et al., 2009)'
_computing_structure_refinement 'SHELXL 2018/3 (Sheldrick, 2015)'
_computing_structure_solution 'SHELXT 2014/5 (Sheldrick, 2014)'
_diffrn_ambient_temperature 296.15
_diffrn_measured_fraction_theta_full 0.991
_diffrn_measured_fraction_theta_max 0.941
_diffrn_measurement_device_type 'Bruker APEX-II CCD'
_diffrn_measurement_method '\f and \w scans'
_diffrn_radiation_monochromator graphite
_diffrn_radiation_type MoK\a
_diffrn_radiation_wavelength 0.71073
_diffrn_reflns_av_R_equivalents 0.0207
_diffrn_reflns_av_unetI/netI 0.0549
_diffrn_reflns_Laue_measured_fraction_full 0.991
_diffrn_reflns_Laue_measured_fraction_max 0.941
_diffrn_reflns_limit_h_max 14
_diffrn_reflns_limit_h_min -14
_diffrn_reflns_limit_k_max 15
_diffrn_reflns_limit_k_min -6
_diffrn_reflns_limit_l_max 16
_diffrn_reflns_limit_l_min -16
_diffrn_reflns_number 9078
_diffrn_reflns_point_group_measured_fraction_full 0.991
_diffrn_reflns_point_group_measured_fraction_max 0.941
_diffrn_reflns_theta_full 25.242
_diffrn_reflns_theta_max 27.645
_diffrn_reflns_theta_min 2.327
_diffrn_source_current 30.0
_diffrn_source_power 1.5
_diffrn_source_voltage 50.0
_diffrn_standards_number 0
_exptl_absorpt_coefficient_mu 0.075
_exptl_absorpt_correction_T_max 0.7456
_exptl_absorpt_correction_T_min 0.6671
_exptl_absorpt_correction_type multi-scan
_exptl_absorpt_process_details
;
SADABS-2014/5 (Bruker,2014/5) was used for absorption correction.
wR2(int) was 0.0412 before and 0.0297 after correction.
The Ratio of minimum to maximum transmission is 0.8947.
The \l/2 correction factor is 0.00150.
;
_exptl_crystal_colour colourless
_exptl_crystal_colour_primary colourless
_exptl_crystal_density_diffrn 1.079
_exptl_crystal_description block
_exptl_crystal_F_000 512
_exptl_crystal_size_max 0.20
_exptl_crystal_size_mid 0.16
_exptl_crystal_size_min 0.13
_refine_diff_density_max 0.779
_refine_diff_density_min -0.307
_refine_diff_density_rms 0.094
_refine_ls_extinction_method none
_refine_ls_goodness_of_fit_ref 1.014
_refine_ls_hydrogen_treatment constr
_refine_ls_matrix_type full
_refine_ls_number_parameters 372
_refine_ls_number_reflns 6522
_refine_ls_number_restraints 90
_refine_ls_restrained_S_all 1.029
_refine_ls_R_factor_all 0.1587
_refine_ls_R_factor_gt 0.0884
_refine_ls_shift/su_max 0.001
_refine_ls_shift/su_mean 0.000
_refine_ls_structure_factor_coef Fsqd
_refine_ls_weighting_details 'w=1/[\s^2^(Fo^2^)+(0.1830P)^2^] where P=(Fo^2^+2Fc^2^)/3'
_refine_ls_weighting_scheme calc
_refine_ls_wR_factor_gt 0.2421
_refine_ls_wR_factor_ref 0.3077
_reflns_Friedel_coverage 0.000
_reflns_number_gt 3257
_reflns_number_total 6522
_reflns_threshold_expression 'I > 2\s(I)'
_cod_data_source_file d1cc02437j2.cif
_cod_data_source_block 1
_cod_depositor_comments 'Adding full bibliography for 7128586--7128587.cif.'
_cod_original_formula_sum 'C27 H30 F N5 O2.50'
_cod_database_code 7128587
_shelx_shelxl_version_number 2018/3
_shelx_space_group_comment
;
The symmetry employed for this shelxl refinement is uniquely defined
by the following loop, which should always be used as a source of
symmetry information in preference to the above space-group names.
They are only intended as comments.
;
_olex2_refinement_description
;
1. Fixed Uiso
 At 1.2 times of:
  All C(H) groups, All N(H) groups
 At 1.5 times of:
  All C(H,H,H) groups, All O(H) groups
2. Uiso/Uaniso restraints and constraints
Uanis(O3) \\sim Ueq, Uanis(O3A) \\sim Ueq: with sigma of 0.01 and sigma for
terminal atoms of 0.02
Uanis(C27) \\sim Ueq, Uanis(C25A) \\sim Ueq, Uanis(C25) \\sim Ueq, Uanis(C19)
\\sim Ueq, Uanis(C27A) \\sim Ueq, Uanis(C26) \\sim Ueq, Uanis(C26A) \\sim Ueq:
with sigma of 0.01 and sigma for terminal atoms of 0.02
3. Rigid body (RIGU) restrains
 C26A, C25, C25A, C27, C19, C26, C27A
 with sigma for 1-2 distances of 0.004 and sigma for 1-3 distances of 0.004
4. Others
 Sof(C25A)=Sof(H25D)=Sof(H25E)=Sof(H25F)=Sof(C27A)=Sof(H27D)=Sof(H27E)=
 Sof(H27F)=Sof(C26A)=Sof(H26D)=Sof(H26E)=Sof(H26F)=1-FVAR(1)
 Sof(C25)=Sof(H25A)=Sof(H25B)=Sof(H25C)=Sof(C26)=Sof(H26A)=Sof(H26B)=Sof(H26C)=
 Sof(C27)=Sof(H27A)=Sof(H27B)=Sof(H27C)=FVAR(1)
 Fixed Sof: O3(0.25) O3A(0.25)
5.a Ternary CH refined with riding coordinates:
 C4(H4), C6(H6)
5.b Aromatic/amide H refined with riding coordinates:
 N3(H3), C5(H5), C12(H12), C13(H13), C16(H16), C17(H17), C18(H18), C20(H20),
 C23(H23)
5.c Idealised Me refined as rotating group:
 C21(H21A,H21B,H21C), C22(H22A,H22B,H22C), C24(H24A,H24B,H24C), C25(H25A,H25B,
 H25C), C26(H26A,H26B,H26C), C27(H27A,H27B,H27C), C25A(H25D,H25E,H25F),
 C27A(H27D,H27E,H27F), C26A(H26D,H26E,H26F)
5.d Idealised tetrahedral OH refined as rotating group:
 O2(H2)
;
_olex2_submission_special_instructions 'No special instructions were received'

loop_
_space_group_symop_operation_xyz
'x, y, z'
'-x, -y, -z'

loop_
_atom_site_label
_atom_site_type_symbol
_atom_site_fract_x
_atom_site_fract_y
_atom_site_fract_z
_atom_site_U_iso_or_equiv
_atom_site_adp_type
_atom_site_occupancy
_atom_site_site_symmetry_order
_atom_site_calc_flag
_atom_site_refinement_flags_posn
_atom_site_refinement_flags_adp
_atom_site_refinement_flags_occupancy
_atom_site_disorder_assembly
_atom_site_disorder_group
F1 F 0.1960(2) 0.3755(2) 0.0587(2) 0.0959(8) Uani 1 1 d . . . . .
O1 O 0.3834(3) 1.0220(2) 0.0467(2) 0.0815(8) Uani 1 1 d . . . . .
O2 O -0.0787(2) 0.5516(3) 0.2572(2) 0.0854(8) Uani 1 1 d . . . . .
H2 H -0.026371 0.588580 0.321591 0.128 Uiso 1 1 calc R U . . .
N1 N 0.4514(3) 0.7476(2) 0.2257(2) 0.0543(7) Uani 1 1 d . . . . .
N2 N 0.1634(3) 0.6903(2) 0.4075(2) 0.0586(7) Uani 1 1 d . . . . .
N3 N 0.4740(3) 0.8701(2) 0.0911(2) 0.0630(8) Uani 1 1 d . . . . .
H3 H 0.500225 0.877812 0.037351 0.076 Uiso 1 1 calc R U . . .
N4 N 0.3520(3) 0.8581(3) 0.5127(2) 0.0696(9) Uani 1 1 d . . . . .
N5 N 0.1246(3) 0.8980(3) 0.1240(3) 0.0680(8) Uani 1 1 d . . . . .
C1 C 0.1286(3) 0.5749(2) 0.2349(2) 0.0450(7) Uani 1 1 d . . . . .
C2 C 0.2036(3) 0.6848(2) 0.3221(2) 0.0455(7) Uani 1 1 d . . . . .
C3 C 0.3104(3) 0.7764(2) 0.3230(2) 0.0444(7) Uani 1 1 d . . . . .
C4 C 0.3667(3) 0.9276(3) 0.2041(3) 0.0503(7) Uani 1 1 d . . . . .
H4 H 0.444949 0.974755 0.273628 0.060 Uiso 1 1 calc R U . . .
C5 C 0.1960(3) 0.5260(3) 0.1835(2) 0.0511(7) Uani 1 1 d . . . . .
H5 H 0.286902 0.563573 0.201288 0.061 Uiso 1 1 calc R U . . .
C6 C 0.3421(3) 0.7960(2) 0.2209(2) 0.0437(7) Uani 1 1 d . . . . .
H6 H 0.259975 0.750686 0.152997 0.052 Uiso 1 1 calc R U . . .
C7 C -0.0069(3) 0.5138(3) 0.2078(3) 0.0551(8) Uani 1 1 d . . . . .
C8 C 0.5055(3) 0.7813(3) 0.1589(3) 0.0558(8) Uani 1 1 d . . . . .
C9 C 0.4050(3) 0.9439(3) 0.1050(3) 0.0561(8) Uani 1 1 d . . . . .
C10 C 0.1272(4) 0.4225(3) 0.1069(3) 0.0613(9) Uani 1 1 d . . . . .
C11 C 0.2469(3) 0.9723(3) 0.1889(3) 0.0560(8) Uani 1 1 d . . . . .
C12 C 0.3833(3) 0.8566(3) 0.4241(3) 0.0619(9) Uani 1 1 d . . . . .
H12 H 0.460763 0.914504 0.430748 0.074 Uiso 1 1 calc R U . . .
C13 C -0.0067(4) 0.3633(3) 0.0770(3) 0.0642(9) Uani 1 1 d . . . . .
H13 H -0.051045 0.293328 0.024146 0.077 Uiso 1 1 calc R U . . .
C14 C 0.2352(4) 0.7776(3) 0.4964(3) 0.0668(10) Uani 1 1 d . . . . .
C15 C 0.6082(4) 0.7252(3) 0.1462(4) 0.0755(11) Uani 1 1 d . . . . .
C16 C -0.0731(3) 0.4103(3) 0.1273(3) 0.0653(9) Uani 1 1 d . . . . .
H16 H -0.164501 0.372237 0.107322 0.078 Uiso 1 1 calc R U . . .
C17 C 0.0158(4) 0.9335(4) 0.1118(4) 0.0881(12) Uani 1 1 d . . . . .
H17 H -0.069967 0.880664 0.067158 0.106 Uiso 1 1 calc R U . . .
C18 C 0.2649(5) 1.0836(4) 0.2426(4) 0.0933(13) Uani 1 1 d . . . . .
H18 H 0.351408 1.134802 0.288131 0.112 Uiso 1 1 calc R U . . .
C19 C 0.1824(5) 0.7872(4) 0.5858(4) 0.1008(15) Uani 1 1 d . U . . .
C20 C 0.0211(6) 1.0383(5) 0.1586(5) 0.1033(15) Uani 1 1 d . . . . .
H20 H -0.058093 1.058263 0.146403 0.124 Uiso 1 1 calc R U . . .
C21 C 0.6150(6) 0.6171(5) 0.2089(5) 0.1164(18) Uani 1 1 d . . . . .
H21A H 0.647372 0.642605 0.289514 0.175 Uiso 1 1 calc R U . . .
H21B H 0.676175 0.579767 0.196956 0.175 Uiso 1 1 calc R U . . .
H21C H 0.525748 0.561068 0.179534 0.175 Uiso 1 1 calc R U . . .
C22 C 0.5602(6) 0.6815(5) 0.0181(5) 0.1244(19) Uani 1 1 d . . . . .
H22A H 0.466836 0.633253 -0.014414 0.187 Uiso 1 1 calc R U . . .
H22B H 0.615915 0.635155 0.009851 0.187 Uiso 1 1 calc R U . . .
H22C H 0.567811 0.748987 -0.021161 0.187 Uiso 1 1 calc R U . . .
C23 C 0.1469(7) 1.1160(5) 0.2255(6) 0.1226(19) Uani 1 1 d . . . . .
H23 H 0.154276 1.190204 0.259500 0.147 Uiso 1 1 calc R U . . .
C24 C 0.7456(5) 0.8171(5) 0.1926(7) 0.136(2) Uani 1 1 d . . . . .
H24A H 0.736311 0.888232 0.159677 0.204 Uiso 1 1 calc R U . . .
H24B H 0.806546 0.786293 0.173250 0.204 Uiso 1 1 calc R U . . .
H24C H 0.781556 0.835314 0.274550 0.204 Uiso 1 1 calc R U . . .
C25 C 0.0385(15) 0.7030(15) 0.5483(16) 0.119(5) Uani 0.619(16) 1 d . U P A 1
H25A H -0.024674 0.727179 0.483137 0.179 Uiso 0.619(16) 1 calc R U P A 1
H25B H 0.012771 0.705975 0.610227 0.179 Uiso 0.619(16) 1 calc R U P A 1
H25C H 0.037156 0.622977 0.527868 0.179 Uiso 0.619(16) 1 calc R U P A 1
C26 C 0.1848(17) 0.9138(10) 0.6094(14) 0.145(5) Uani 0.619(16) 1 d . U P A 1
H26A H 0.276975 0.964493 0.639667 0.217 Uiso 0.619(16) 1 calc R U P A 1
H26B H 0.148918 0.920743 0.664285 0.217 Uiso 0.619(16) 1 calc R U P A 1
H26C H 0.130135 0.937522 0.539440 0.217 Uiso 0.619(16) 1 calc R U P A 1
C27 C 0.2926(12) 0.7543(16) 0.6989(7) 0.145(5) Uani 0.619(16) 1 d . U P A 1
H27A H 0.278612 0.669635 0.690094 0.217 Uiso 0.619(16) 1 calc R U P A 1
H27B H 0.281638 0.779331 0.765042 0.217 Uiso 0.619(16) 1 calc R U P A 1
H27C H 0.383037 0.794307 0.708627 0.217 Uiso 0.619(16) 1 calc R U P A 1
O3 O 0.507(3) 0.583(2) 0.548(2) 0.244(11) Uani 0.25 1 d . U P B 1
O3A O 0.644(2) 0.579(2) 0.5157(15) 0.208(9) Uani 0.25 1 d . U P C 2
C25A C 0.086(3) 0.675(2) 0.581(2) 0.118(8) Uani 0.381(16) 1 d . U P A 2
H25D H 0.025303 0.642196 0.502334 0.177 Uiso 0.381(16) 1 calc R U P A 2
H25E H 0.034835 0.689914 0.621042 0.177 Uiso 0.381(16) 1 calc R U P A 2
H25F H 0.135227 0.620351 0.616342 0.177 Uiso 0.381(16) 1 calc R U P A 2
C27A C 0.2660(19) 0.856(2) 0.6868(14) 0.126(7) Uani 0.381(16) 1 d . U P A 2
H27D H 0.351401 0.837761 0.716801 0.188 Uiso 0.381(16) 1 calc R U P A 2
H27E H 0.225691 0.841716 0.739392 0.188 Uiso 0.381(16) 1 calc R U P A 2
H27F H 0.281194 0.938363 0.676827 0.188 Uiso 0.381(16) 1 calc R U P A 2
C26A C 0.075(3) 0.879(2) 0.528(2) 0.158(7) Uani 0.381(16) 1 d . U P A 2
H26D H 0.081998 0.904517 0.461063 0.237 Uiso 0.381(16) 1 calc R U P A 2
H26E H 0.101498 0.947650 0.584585 0.237 Uiso 0.381(16) 1 calc R U P A 2
H26F H -0.018194 0.834797 0.508463 0.237 Uiso 0.381(16) 1 calc R U P A 2

loop_
_atom_site_aniso_label
_atom_site_aniso_U_11
_atom_site_aniso_U_22
_atom_site_aniso_U_33
_atom_site_aniso_U_23
_atom_site_aniso_U_13
_atom_site_aniso_U_12
F1 0.1073(17) 0.0770(15) 0.1150(18) -0.0214(13) 0.0651(15) 0.0221(12)
O1 0.114(2) 0.0821(17) 0.1012(19) 0.0464(16) 0.0854(17) 0.0455(16)
O2 0.0620(15) 0.092(2) 0.098(2) -0.0161(16) 0.0446(15) 0.0036(13)
N1 0.0603(15) 0.0528(15) 0.0617(16) 0.0113(12) 0.0393(13) 0.0133(12)
N2 0.0661(16) 0.0583(16) 0.0517(15) -0.0016(12) 0.0381(13) -0.0019(13)
N3 0.088(2) 0.0629(17) 0.0705(17) 0.0208(14) 0.0622(16) 0.0262(15)
N4 0.0799(19) 0.0664(18) 0.0538(16) -0.0079(13) 0.0407(15) -0.0110(15)
N5 0.0630(17) 0.0694(19) 0.080(2) 0.0091(16) 0.0401(16) 0.0168(15)
C1 0.0481(16) 0.0452(16) 0.0403(15) 0.0076(12) 0.0206(13) 0.0087(13)
C2 0.0501(16) 0.0474(16) 0.0421(14) 0.0074(12) 0.0265(13) 0.0082(13)
C3 0.0470(15) 0.0466(16) 0.0425(15) 0.0040(12) 0.0254(13) 0.0086(12)
C4 0.0599(18) 0.0447(16) 0.0581(18) 0.0068(13) 0.0402(15) 0.0096(13)
C5 0.0569(17) 0.0475(17) 0.0513(17) 0.0057(13) 0.0279(14) 0.0119(14)
C6 0.0506(16) 0.0403(15) 0.0461(15) 0.0054(12) 0.0296(13) 0.0081(12)
C7 0.0528(18) 0.0569(19) 0.0551(18) 0.0051(15) 0.0263(15) 0.0103(15)
C8 0.0602(19) 0.0512(18) 0.0663(19) 0.0058(15) 0.0416(16) 0.0094(14)
C9 0.068(2) 0.0545(19) 0.0622(19) 0.0139(16) 0.0460(17) 0.0133(16)
C10 0.077(2) 0.0547(19) 0.0589(19) 0.0050(15) 0.0333(17) 0.0233(17)
C11 0.077(2) 0.0494(17) 0.0623(19) 0.0146(15) 0.0489(18) 0.0188(16)
C12 0.066(2) 0.059(2) 0.0576(19) -0.0018(15) 0.0391(16) -0.0058(15)
C13 0.072(2) 0.0492(18) 0.0530(19) -0.0036(14) 0.0168(16) 0.0057(16)
C14 0.083(2) 0.064(2) 0.0524(18) -0.0022(16) 0.0439(17) -0.0038(18)
C15 0.084(3) 0.070(2) 0.108(3) 0.018(2) 0.071(2) 0.029(2)
C16 0.0537(18) 0.062(2) 0.063(2) -0.0016(16) 0.0188(16) 0.0006(16)
C17 0.078(3) 0.101(3) 0.107(3) 0.022(3) 0.057(2) 0.030(2)
C18 0.103(3) 0.066(2) 0.125(4) -0.006(2) 0.063(3) 0.025(2)
C19 0.120(3) 0.100(3) 0.081(3) -0.020(2) 0.076(2) -0.023(2)
C20 0.109(4) 0.109(4) 0.138(4) 0.032(3) 0.084(4) 0.055(3)
C21 0.130(4) 0.109(4) 0.186(5) 0.066(4) 0.115(4) 0.075(3)
C22 0.184(5) 0.119(4) 0.140(5) 0.016(3) 0.117(4) 0.080(4)
C23 0.153(5) 0.087(4) 0.173(5) 0.004(3) 0.101(5) 0.059(4)
C24 0.082(3) 0.117(4) 0.232(7) 0.014(4) 0.090(4) 0.030(3)
C25 0.111(7) 0.142(9) 0.123(11) -0.010(7) 0.092(7) -0.001(6)
C26 0.177(12) 0.134(6) 0.164(11) -0.026(6) 0.130(10) 0.022(6)
C27 0.164(7) 0.193(12) 0.072(5) 0.024(6) 0.075(5) -0.001(7)
O3 0.264(18) 0.196(15) 0.239(18) 0.100(14) 0.034(13) 0.132(14)
O3A 0.240(16) 0.286(18) 0.095(9) 0.115(11) 0.073(10) 0.059(13)
C25A 0.148(16) 0.121(10) 0.096(12) -0.010(8) 0.100(12) -0.023(9)
C27A 0.133(10) 0.163(15) 0.078(7) -0.030(8) 0.073(7) -0.004(9)
C26A 0.165(14) 0.204(15) 0.153(14) 0.009(11) 0.106(11) 0.069(12)

loop_
_atom_type_symbol
_atom_type_description
_atom_type_scat_dispersion_real
_atom_type_scat_dispersion_imag
_atom_type_scat_source
C C 0.0033 0.0016 'International Tables Vol C Tables 4.2.6.8 and 6.1.1.4'
H H 0.0000 0.0000 'International Tables Vol C Tables 4.2.6.8 and 6.1.1.4'
F F 0.0171 0.0103 'International Tables Vol C Tables 4.2.6.8 and 6.1.1.4'
N N 0.0061 0.0033 'International Tables Vol C Tables 4.2.6.8 and 6.1.1.4'
O O 0.0106 0.0060 'International Tables Vol C Tables 4.2.6.8 and 6.1.1.4'

loop_
_geom_angle_atom_site_label_1
_geom_angle_atom_site_label_2
_geom_angle_atom_site_label_3
_geom_angle
_geom_angle_site_symmetry_1
_geom_angle_site_symmetry_3
_geom_angle_publ_flag
C7 O2 H2 109.5 . . ?
C8 N1 C6 117.0(3) . . ?
C14 N2 C2 119.2(2) . . ?
C8 N3 H3 117.9 . . ?
C9 N3 H3 117.9 . . ?
C9 N3 C8 124.1(3) . . ?
C12 N4 C14 114.9(3) . . ?
C11 N5 C17 117.7(3) . . ?
C5 C1 C2 120.0(2) . . ?
C5 C1 C7 118.3(3) . . ?
C7 C1 C2 121.5(3) . . ?
N2 C2 C1 115.0(2) . . ?
N2 C2 C3 119.9(2) . . ?
C3 C2 C1 125.1(2) . . ?
C2 C3 C6 124.5(2) . . ?
C12 C3 C2 114.8(2) . . ?
C12 C3 C6 120.6(2) . . ?
C6 C4 H4 107.5 . . ?
C9 C4 H4 107.5 . . ?
C9 C4 C6 109.3(2) . . ?
C11 C4 H4 107.5 . . ?
C11 C4 C6 112.3(2) . . ?
C11 C4 C9 112.4(3) . . ?
C1 C5 H5 120.3 . . ?
C10 C5 C1 119.3(3) . . ?
C10 C5 H5 120.3 . . ?
N1 C6 C3 112.3(2) . . ?
N1 C6 C4 113.3(2) . . ?
N1 C6 H6 106.5 . . ?
C3 C6 C4 111.3(2) . . ?
C3 C6 H6 106.5 . . ?
C4 C6 H6 106.5 . . ?
O2 C7 C1 122.5(3) . . ?
O2 C7 C16 117.5(3) . . ?
C16 C7 C1 120.0(3) . . ?
N1 C8 N3 122.9(3) . . ?
N1 C8 C15 121.3(3) . . ?
N3 C8 C15 115.7(3) . . ?
O1 C9 N3 122.1(3) . . ?
O1 C9 C4 123.0(3) . . ?
N3 C9 C4 114.8(3) . . ?
F1 C10 C13 118.7(3) . . ?
C5 C10 F1 118.3(3) . . ?
C5 C10 C13 123.0(3) . . ?
N5 C11 C4 116.2(3) . . ?
N5 C11 C18 122.4(3) . . ?
C18 C11 C4 121.4(3) . . ?
N4 C12 C3 125.6(3) . . ?
N4 C12 H12 117.2 . . ?
C3 C12 H12 117.2 . . ?
C10 C13 H13 121.0 . . ?
C16 C13 C10 118.0(3) . . ?
C16 C13 H13 121.0 . . ?
N2 C14 N4 124.4(3) . . ?
N2 C14 C19 118.1(3) . . ?
N4 C14 C19 117.5(3) . . ?
C8 C15 C21 110.0(3) . . ?
C8 C15 C22 108.8(3) . . ?
C21 C15 C22 108.0(4) . . ?
C24 C15 C8 109.3(3) . . ?
C24 C15 C21 111.1(4) . . ?
C24 C15 C22 109.6(4) . . ?
C7 C16 H16 119.4 . . ?
C13 C16 C7 121.3(3) . . ?
C13 C16 H16 119.4 . . ?
N5 C17 H17 117.5 . . ?
C20 C17 N5 125.0(5) . . ?
C20 C17 H17 117.5 . . ?
C11 C18 H18 121.4 . . ?
C11 C18 C23 117.1(4) . . ?
C23 C18 H18 121.4 . . ?
C14 C19 C25 112.3(8) . . ?
C14 C19 C27 104.2(6) . . ?
C14 C19 C26A 101.3(7) . . ?
C25 C19 C27 111.8(8) . . ?
C26 C19 C14 108.5(5) . . ?
C26 C19 C25 110.6(9) . . ?
C26 C19 C27 109.2(8) . . ?
C25A C19 C14 111.6(11) . . ?
C25A C19 C26A 102.4(13) . . ?
C27A C19 C14 118.7(7) . . ?
C27A C19 C25A 119.7(14) . . ?
C27A C19 C26A 98.3(12) . . ?
C17 C20 H20 121.1 . . ?
C17 C20 C23 117.8(4) . . ?
C23 C20 H20 121.1 . . ?
C15 C21 H21A 109.5 . . ?
C15 C21 H21B 109.5 . . ?
C15 C21 H21C 109.5 . . ?
H21A C21 H21B 109.5 . . ?
H21A C21 H21C 109.5 . . ?
H21B C21 H21C 109.5 . . ?
C15 C22 H22A 109.5 . . ?
C15 C22 H22B 109.5 . . ?
C15 C22 H22C 109.5 . . ?
H22A C22 H22B 109.5 . . ?
H22A C22 H22C 109.5 . . ?
H22B C22 H22C 109.5 . . ?
C18 C23 H23 120.0 . . ?
C20 C23 C18 120.0(4) . . ?
C20 C23 H23 120.0 . . ?
C15 C24 H24A 109.5 . . ?
C15 C24 H24B 109.5 . . ?
C15 C24 H24C 109.5 . . ?
H24A C24 H24B 109.5 . . ?
H24A C24 H24C 109.5 . . ?
H24B C24 H24C 109.5 . . ?
C19 C25 H25A 109.5 . . ?
C19 C25 H25B 109.5 . . ?
C19 C25 H25C 109.5 . . ?
H25A C25 H25B 109.5 . . ?
H25A C25 H25C 109.5 . . ?
H25B C25 H25C 109.5 . . ?
C19 C26 H26A 109.5 . . ?
C19 C26 H26B 109.5 . . ?
C19 C26 H26C 109.5 . . ?
H26A C26 H26B 109.5 . . ?
H26A C26 H26C 109.5 . . ?
H26B C26 H26C 109.5 . . ?
C19 C27 H27A 109.5 . . ?
C19 C27 H27B 109.5 . . ?
C19 C27 H27C 109.5 . . ?
H27A C27 H27B 109.5 . . ?
H27A C27 H27C 109.5 . . ?
H27B C27 H27C 109.5 . . ?
C19 C25A H25D 109.5 . . ?
C19 C25A H25E 109.5 . . ?
C19 C25A H25F 109.5 . . ?
H25D C25A H25E 109.5 . . ?
H25D C25A H25F 109.5 . . ?
H25E C25A H25F 109.5 . . ?
C19 C27A H27D 109.5 . . ?
C19 C27A H27E 109.5 . . ?
C19 C27A H27F 109.5 . . ?
H27D C27A H27E 109.5 . . ?
H27D C27A H27F 109.5 . . ?
H27E C27A H27F 109.5 . . ?
C19 C26A H26D 109.5 . . ?
C19 C26A H26E 109.5 . . ?
C19 C26A H26F 109.5 . . ?
H26D C26A H26E 109.5 . . ?
H26D C26A H26F 109.5 . . ?
H26E C26A H26F 109.5 . . ?

loop_
_geom_bond_atom_site_label_1
_geom_bond_atom_site_label_2
_geom_bond_distance
_geom_bond_site_symmetry_2
_geom_bond_publ_flag
F1 C10 1.370(4) . ?
O1 C9 1.215(4) . ?
O2 H2 0.8200 . ?
O2 C7 1.356(4) . ?
N1 C6 1.458(4) . ?
N1 C8 1.269(4) . ?
N2 C2 1.360(4) . ?
N2 C14 1.327(4) . ?
N3 H3 0.8600 . ?
N3 C8 1.405(4) . ?
N3 C9 1.350(4) . ?
N4 C12 1.332(4) . ?
N4 C14 1.341(4) . ?
N5 C11 1.324(4) . ?
N5 C17 1.340(5) . ?
C1 C2 1.488(4) . ?
C1 C5 1.397(4) . ?
C1 C7 1.398(4) . ?
C2 C3 1.392(4) . ?
C3 C6 1.514(4) . ?
C3 C12 1.383(4) . ?
C4 H4 0.9800 . ?
C4 C6 1.538(4) . ?
C4 C9 1.516(4) . ?
C4 C11 1.508(4) . ?
C5 H5 0.9300 . ?
C5 C10 1.367(4) . ?
C6 H6 0.9800 . ?
C7 C16 1.390(4) . ?
C8 C15 1.524(5) . ?
C10 C13 1.371(5) . ?
C11 C18 1.384(5) . ?
C12 H12 0.9300 . ?
C13 H13 0.9300 . ?
C13 C16 1.365(5) . ?
C14 C19 1.515(5) . ?
C15 C21 1.531(6) . ?
C15 C22 1.538(6) . ?
C15 C24 1.505(6) . ?
C16 H16 0.9300 . ?
C17 H17 0.9300 . ?
C17 C20 1.326(6) . ?
C18 H18 0.9300 . ?
C18 C23 1.403(7) . ?
C19 C25 1.533(15) . ?
C19 C26 1.497(12) . ?
C19 C27 1.617(13) . ?
C19 C25A 1.46(2) . ?
C19 C27A 1.333(14) . ?
C19 C26A 1.78(2) . ?
C20 H20 0.9300 . ?
C20 C23 1.368(7) . ?
C21 H21A 0.9600 . ?
C21 H21B 0.9600 . ?
C21 H21C 0.9600 . ?
C22 H22A 0.9600 . ?
C22 H22B 0.9600 . ?
C22 H22C 0.9600 . ?
C23 H23 0.9300 . ?
C24 H24A 0.9600 . ?
C24 H24B 0.9600 . ?
C24 H24C 0.9600 . ?
C25 H25A 0.9600 . ?
C25 H25B 0.9600 . ?
C25 H25C 0.9600 . ?
C26 H26A 0.9600 . ?
C26 H26B 0.9600 . ?
C26 H26C 0.9600 . ?
C27 H27A 0.9600 . ?
C27 H27B 0.9600 . ?
C27 H27C 0.9600 . ?
C25A H25D 0.9600 . ?
C25A H25E 0.9600 . ?
C25A H25F 0.9600 . ?
C27A H27D 0.9600 . ?
C27A H27E 0.9600 . ?
C27A H27F 0.9600 . ?
C26A H26D 0.9600 . ?
C26A H26E 0.9600 . ?
C26A H26F 0.9600 . ?

loop_
_geom_torsion_atom_site_label_1
_geom_torsion_atom_site_label_2
_geom_torsion_atom_site_label_3
_geom_torsion_atom_site_label_4
_geom_torsion
_geom_torsion_site_symmetry_1
_geom_torsion_site_symmetry_2
_geom_torsion_site_symmetry_3
_geom_torsion_site_symmetry_4
_geom_torsion_publ_flag
F1 C10 C13 C16 178.9(3) . . . . ?
O2 C7 C16 C13 -177.3(3) . . . . ?
N1 C8 C15 C21 8.3(5) . . . . ?
N1 C8 C15 C22 126.4(4) . . . . ?
N1 C8 C15 C24 -113.9(4) . . . . ?
N2 C2 C3 C6 -164.5(3) . . . . ?
N2 C2 C3 C12 11.2(4) . . . . ?
N2 C14 C19 C25 -9.0(9) . . . . ?
N2 C14 C19 C26 -131.5(9) . . . . ?
N2 C14 C19 C27 112.2(7) . . . . ?
N2 C14 C19 C25A 19.9(15) . . . . ?
N2 C14 C19 C27A 165.4(16) . . . . ?
N2 C14 C19 C26A -88.5(10) . . . . ?
N3 C8 C15 C21 -170.7(4) . . . . ?
N3 C8 C15 C22 -52.5(4) . . . . ?
N3 C8 C15 C24 67.1(5) . . . . ?
N4 C14 C19 C25 171.2(8) . . . . ?
N4 C14 C19 C26 48.7(10) . . . . ?
N4 C14 C19 C27 -67.6(7) . . . . ?
N4 C14 C19 C25A -160.0(14) . . . . ?
N4 C14 C19 C27A -14.4(17) . . . . ?
N4 C14 C19 C26A 91.7(10) . . . . ?
N5 C11 C18 C23 -0.2(6) . . . . ?
N5 C17 C20 C23 -0.7(8) . . . . ?
C1 C2 C3 C6 17.4(5) . . . . ?
C1 C2 C3 C12 -166.9(3) . . . . ?
C1 C5 C10 F1 -179.2(3) . . . . ?
C1 C5 C10 C13 0.2(5) . . . . ?
C1 C7 C16 C13 2.9(5) . . . . ?
C2 N2 C14 N4 -4.7(6) . . . . ?
C2 N2 C14 C19 175.5(4) . . . . ?
C2 C1 C5 C10 177.5(3) . . . . ?
C2 C1 C7 O2 1.3(5) . . . . ?
C2 C1 C7 C16 -178.9(3) . . . . ?
C2 C3 C6 N1 -98.6(3) . . . . ?
C2 C3 C6 C4 133.2(3) . . . . ?
C2 C3 C12 N4 -6.2(5) . . . . ?
C4 C11 C18 C23 -178.5(4) . . . . ?
C5 C1 C2 N2 -145.9(3) . . . . ?
C5 C1 C2 C3 32.2(4) . . . . ?
C5 C1 C7 O2 177.1(3) . . . . ?
C5 C1 C7 C16 -3.1(5) . . . . ?
C5 C10 C13 C16 -0.5(5) . . . . ?
C6 N1 C8 N3 6.5(4) . . . . ?
C6 N1 C8 C15 -172.4(3) . . . . ?
C6 C3 C12 N4 169.7(3) . . . . ?
C6 C4 C9 O1 152.9(3) . . . . ?
C6 C4 C9 N3 -31.5(4) . . . . ?
C6 C4 C11 N5 -40.9(4) . . . . ?
C6 C4 C11 C18 137.5(3) . . . . ?
C7 C1 C2 N2 29.8(4) . . . . ?
C7 C1 C2 C3 -152.1(3) . . . . ?
C7 C1 C5 C10 1.6(4) . . . . ?
C8 N1 C6 C3 -165.1(3) . . . . ?
C8 N1 C6 C4 -38.0(4) . . . . ?
C8 N3 C9 O1 177.7(3) . . . . ?
C8 N3 C9 C4 2.1(5) . . . . ?
C9 N3 C8 N1 13.2(5) . . . . ?
C9 N3 C8 C15 -167.8(3) . . . . ?
C9 C4 C6 N1 49.5(3) . . . . ?
C9 C4 C6 C3 177.1(2) . . . . ?
C9 C4 C11 N5 83.0(3) . . . . ?
C9 C4 C11 C18 -98.6(4) . . . . ?
C10 C13 C16 C7 -1.1(5) . . . . ?
C11 N5 C17 C20 1.0(6) . . . . ?
C11 C4 C6 N1 175.0(2) . . . . ?
C11 C4 C6 C3 -57.4(3) . . . . ?
C11 C4 C9 O1 27.4(4) . . . . ?
C11 C4 C9 N3 -157.0(3) . . . . ?
C11 C18 C23 C20 0.4(8) . . . . ?
C12 N4 C14 N2 9.6(6) . . . . ?
C12 N4 C14 C19 -170.6(4) . . . . ?
C12 C3 C6 N1 85.9(3) . . . . ?
C12 C3 C6 C4 -42.3(4) . . . . ?
C14 N2 C2 C1 171.8(3) . . . . ?
C14 N2 C2 C3 -6.4(5) . . . . ?
C14 N4 C12 C3 -3.8(6) . . . . ?
C17 N5 C11 C4 177.9(3) . . . . ?
C17 N5 C11 C18 -0.5(5) . . . . ?
C17 C20 C23 C18 0.0(8) . . . . ?
